data_7035868
loop_
_publ_author_name
'Cybulski, Mateusz K.'
'Riddlestone, Ian M.'
'Mahon, Mary F.'
'Woodman, Timothy J.'
'Whittlesey, Michael K.'

_publ_section_title
;
 Stoichiometric and catalytic C-F bond activation by the trans-dihydride
 NHC complex [Ru(IEt2Me2)2(PPh3)2H2] (IEt2Me2 =
 1,3-diethyl-4,5-dimethylimidazol-2-ylidene).
;
_journal_issue 45
_journal_name_full 'Dalton transactions (Cambridge, England : 2003)'
_journal_page_first 19597
_journal_page_last 19605
_journal_paper_doi 10.1039/c5dt01996f
_journal_volume 44
_journal_year 2015
_chemical_absolute_configuration ad
_chemical_formula_sum 'C42 H48 F5 N4 P Ru'
_chemical_formula_weight 835.88
_chemical_name_systematic
;
 ?
;
_space_group_IT_number 33
_symmetry_cell_setting orthorhombic
_symmetry_space_group_name_Hall 'P 2c -2n'
_symmetry_space_group_name_H-M 'P n a 21'
_atom_sites_solution_hydrogens geom
_atom_sites_solution_primary direct
_atom_sites_solution_secondary difmap
_audit_creation_method
;
CrysAlisPro, Agilent Technologies,
Version 1.171.37.33 (release 27-03-2014 CrysAlis171 .NET)
(compiled Mar 27 2014,17:12:48)
;
_audit_update_record
;
2015-05-14 deposited with the CCDC.
2015-07-08 downloaded from the CCDC.
;
_cell_angle_alpha 90.0
_cell_angle_beta 90.0
_cell_angle_gamma 90.0
_cell_formula_units_Z 4
_cell_length_a 31.0451(7)
_cell_length_b 8.9768(2)
_cell_length_c 14.4306(3)
_cell_measurement_reflns_used 5870
_cell_measurement_temperature 150(2)
_cell_measurement_theta_max 28.6290
_cell_measurement_theta_min 3.7340
_cell_volume 4021.60(15)
_computing_cell_refinement
;
CrysAlisPro, Agilent Technologies,
Version 1.171.37.33 (release 27-03-2014 CrysAlis171 .NET)
(compiled Mar 27 2014,17:12:48)
;
_computing_data_collection
;
CrysAlisPro, Agilent Technologies,
Version 1.171.37.33 (release 27-03-2014 CrysAlis171 .NET)
(compiled Mar 27 2014,17:12:48)
;
_computing_data_reduction
;
CrysAlisPro, Agilent Technologies,
Version 1.171.37.33 (release 27-03-2014 CrysAlis171 .NET)
(compiled Mar 27 2014,17:12:48)
;
_computing_structure_refinement 'SHELXL-97 (Sheldrick, 1997)'
_computing_structure_solution 'SHELXS-97 (Sheldrick, 1990)'
_diffrn_ambient_temperature 150(2)
_diffrn_detector_area_resol_mean 16.2300
_diffrn_measured_fraction_theta_full 0.984
_diffrn_measured_fraction_theta_max 0.984
_diffrn_measurement_device_type 'SuperNova, Dual, Cu at zero, EosS2'
_diffrn_measurement_method '\w scans'
_diffrn_radiation_monochromator mirror
_diffrn_radiation_source 'fine-focus sealed tube'
_diffrn_radiation_type 'Mo K\a'
_diffrn_radiation_wavelength 0.71073
_diffrn_reflns_av_R_equivalents 0.0684
_diffrn_reflns_av_sigmaI/netI 0.0856
_diffrn_reflns_limit_h_max 18
_diffrn_reflns_limit_h_min -18
_diffrn_reflns_limit_k_max 39
_diffrn_reflns_limit_k_min -42
_diffrn_reflns_limit_l_max 11
_diffrn_reflns_limit_l_min -12
_diffrn_reflns_number 22071
_diffrn_reflns_theta_full 27.48
_diffrn_reflns_theta_max 27.48
_diffrn_reflns_theta_min 3.3195
_exptl_absorpt_coefficient_mu 0.486
_exptl_absorpt_correction_T_max 1.00000
_exptl_absorpt_correction_T_min 0.58712
_exptl_absorpt_correction_type multi-scan
_exptl_absorpt_process_details
;
CrysAlisPro, Agilent Technologies,
Version 1.171.37.33 (release 27-03-2014 CrysAlis171 .NET)
(compiled Mar 27 2014,17:12:48)
Empirical absorption correction using spherical harmonics,
 implemented in SCALE3 ABSPACK scaling algorithm.
Empirical absorption correction using spherical harmonics,
 implemented in SCALE3 ABSPACK scaling algorithm.
;
_exptl_crystal_colour 'dark red'
_exptl_crystal_density_diffrn 1.381
_exptl_crystal_density_method 'not measured'
_exptl_crystal_description block
_exptl_crystal_F_000 1728
_exptl_crystal_size_max 0.2290
_exptl_crystal_size_mid 0.1332
_exptl_crystal_size_min 0.0912
_refine_diff_density_max 0.776
_refine_diff_density_min -0.854
_refine_diff_density_rms 0.069
_refine_ls_abs_structure_details 'Flack H D (1983), Acta Cryst. A39, 876-881'
_refine_ls_abs_structure_Flack -0.03(3)
_refine_ls_extinction_method none
_refine_ls_goodness_of_fit_ref 1.031
_refine_ls_hydrogen_treatment mixed
_refine_ls_matrix_type full
_refine_ls_number_parameters 490
_refine_ls_number_reflns 7401
_refine_ls_number_restraints 2
_refine_ls_restrained_S_all 1.031
_refine_ls_R_factor_all 0.0502
_refine_ls_R_factor_gt 0.0402
_refine_ls_shift/su_max 0.001
_refine_ls_shift/su_mean 0.000
_refine_ls_structure_factor_coef Fsqd
_refine_ls_weighting_details 'calc w=1/[\s^2^(Fo^2^)+(0.0366P)^2^+0.1620P] where P=(Fo^2^+2Fc^2^)/3'
_refine_ls_weighting_scheme calc
_refine_ls_wR_factor_gt 0.0877
_refine_ls_wR_factor_ref 0.0942
_reflns_number_gt 6368
_reflns_number_total 7401
_reflns_threshold_expression >2sigma(I)
_cod_data_source_file c5dt01996f2.cif
_cod_data_source_block s14mkw1
_cod_depositor_comments 'Adding full bibliography for 7035867--7035870.cif.'
_cod_original_cell_volume 4021.62(17)
_cod_original_sg_symbol_H-M Pna21
_cod_database_code 7035868

loop_
_symmetry_equiv_pos_as_xyz
'x, y, z'
'-x, -y, z+1/2'
'-x+1/2, y+1/2, z+1/2'
'x+1/2, -y+1/2, z'

loop_
_atom_site_label
_atom_site_type_symbol
_atom_site_fract_x
_atom_site_fract_y
_atom_site_fract_z
_atom_site_U_iso_or_equiv
_atom_site_adp_type
_atom_site_occupancy
_atom_site_symmetry_multiplicity
_atom_site_calc_flag
_atom_site_refinement_flags
Ru1 Ru 0.875917(8) 0.64441(3) 0.45423(3) 0.01946(8) Uani 1 1 d D
P1 P 0.87518(3) 0.56383(11) 0.60393(7) 0.0202(2) Uani 1 1 d .
F1 F 0.92955(10) 0.9313(3) 0.3742(2) 0.0528(8) Uani 1 1 d .
F2 F 0.93771(8) 1.0537(3) 0.2075(2) 0.0396(7) Uani 1 1 d .
F3 F 0.89211(10) 0.9507(3) 0.0620(2) 0.0481(8) Uani 1 1 d .
F4 F 0.83867(10) 0.7132(4) 0.0839(2) 0.0578(9) Uani 1 1 d .
F5 F 0.83190(8) 0.5796(3) 0.24842(19) 0.0394(6) Uani 1 1 d .
N1 N 0.97702(9) 0.5841(3) 0.4708(2) 0.0220(8) Uani 1 1 d .
N2 N 0.94490(9) 0.4317(3) 0.3804(2) 0.0207(7) Uani 1 1 d .
N3 N 0.79612(10) 0.8512(3) 0.4854(3) 0.0260(8) Uani 1 1 d .
N4 N 0.77577(9) 0.6287(3) 0.4579(4) 0.0316(8) Uani 1 1 d .
C1 C 0.93741(11) 0.5559(4) 0.4332(2) 0.0190(9) Uani 1 1 d .
C2 C 1.00722(11) 0.4757(4) 0.4461(4) 0.0251(8) Uani 1 1 d .
C3 C 0.98761(12) 0.3804(4) 0.3891(3) 0.0267(9) Uani 1 1 d .
C4 C 0.98579(14) 0.7092(5) 0.5317(3) 0.0369(11) Uani 1 1 d .
H4A H 0.9991 0.6715 0.5895 0.044 Uiso 1 1 calc R
H4B H 0.9582 0.7575 0.5484 0.044 Uiso 1 1 calc R
C5 C 1.01548(15) 0.8252(5) 0.4890(4) 0.0508(16) Uani 1 1 d .
H5A H 1.0198 0.9070 0.5331 0.076 Uiso 1 1 calc R
H5B H 1.0024 0.8641 0.4321 0.076 Uiso 1 1 calc R
H5C H 1.0433 0.7793 0.4744 0.076 Uiso 1 1 calc R
C6 C 1.05203(13) 0.4708(5) 0.4845(3) 0.0411(12) Uani 1 1 d .
H6A H 1.0510 0.4834 0.5520 0.062 Uiso 1 1 calc R
H6B H 1.0692 0.5512 0.4571 0.062 Uiso 1 1 calc R
H6C H 1.0653 0.3746 0.4696 0.062 Uiso 1 1 calc R
C7 C 1.00331(13) 0.2414(5) 0.3444(4) 0.0357(11) Uani 1 1 d .
H7A H 1.0323 0.2181 0.3673 0.054 Uiso 1 1 calc R
H7B H 1.0043 0.2553 0.2771 0.054 Uiso 1 1 calc R
H7C H 0.9837 0.1592 0.3594 0.054 Uiso 1 1 calc R
C8 C 0.91204(14) 0.3614(5) 0.3233(3) 0.0291(11) Uani 1 1 d .
H8A H 0.8834 0.3988 0.3425 0.035 Uiso 1 1 calc R
H8B H 0.9126 0.2525 0.3345 0.035 Uiso 1 1 calc R
C9 C 0.91799(15) 0.3899(5) 0.2220(3) 0.0346(10) Uani 1 1 d .
H9A H 0.9206 0.4973 0.2113 0.052 Uiso 1 1 calc R
H9B H 0.8931 0.3514 0.1879 0.052 Uiso 1 1 calc R
H9C H 0.9442 0.3396 0.2005 0.052 Uiso 1 1 calc R
C10 C 0.81194(11) 0.7142(4) 0.4646(3) 0.0225(8) Uani 1 1 d .
C11 C 0.75122(13) 0.8511(5) 0.4931(4) 0.0383(12) Uani 1 1 d .
C12 C 0.73818(12) 0.7105(5) 0.4768(4) 0.0408(13) Uani 1 1 d .
C13 C 0.82265(14) 0.9832(5) 0.4946(4) 0.0366(11) Uani 1 1 d .
H13A H 0.8527 0.9525 0.5069 0.044 Uiso 1 1 calc R
H13B H 0.8126 1.0416 0.5486 0.044 Uiso 1 1 calc R
C14 C 0.82178(15) 1.0810(5) 0.4099(4) 0.0451(13) Uani 1 1 d .
H14A H 0.8387 1.1712 0.4215 0.068 Uiso 1 1 calc R
H14B H 0.7919 1.1086 0.3958 0.068 Uiso 1 1 calc R
H14C H 0.8341 1.0268 0.3572 0.068 Uiso 1 1 calc R
C15 C 0.72558(16) 0.9860(6) 0.5163(5) 0.070(2) Uani 1 1 d .
H15A H 0.7261 1.0552 0.4638 0.105 Uiso 1 1 calc R
H15B H 0.7380 1.0347 0.5709 0.105 Uiso 1 1 calc R
H15C H 0.6958 0.9571 0.5296 0.105 Uiso 1 1 calc R
C16 C 0.69431(15) 0.6436(6) 0.4788(5) 0.068(2) Uani 1 1 d .
H16A H 0.6957 0.5450 0.5079 0.102 Uiso 1 1 calc R
H16B H 0.6834 0.6338 0.4154 0.102 Uiso 1 1 calc R
H16C H 0.6750 0.7079 0.5146 0.102 Uiso 1 1 calc R
C17 C 0.77636(16) 0.4690(4) 0.4394(4) 0.0493(15) Uani 1 1 d .
H17A H 0.7619 0.4168 0.4912 0.059 Uiso 1 1 calc R
H17B H 0.8067 0.4348 0.4377 0.059 Uiso 1 1 calc R
C18 C 0.75456(16) 0.4249(5) 0.3491(4) 0.0465(14) Uani 1 1 d .
H18A H 0.7233 0.4362 0.3555 0.070 Uiso 1 1 calc R
H18B H 0.7614 0.3209 0.3346 0.070 Uiso 1 1 calc R
H18C H 0.7649 0.4893 0.2989 0.070 Uiso 1 1 calc R
C19 C 0.88047(13) 0.7470(5) 0.3211(3) 0.0273(10) Uani 1 1 d .
C20 C 0.90630(14) 0.8676(4) 0.3039(3) 0.0275(9) Uani 1 1 d .
C21 C 0.91065(14) 0.9364(4) 0.2191(3) 0.0283(9) Uani 1 1 d .
C22 C 0.88801(15) 0.8859(5) 0.1453(3) 0.0321(10) Uani 1 1 d .
C23 C 0.86120(15) 0.7648(5) 0.1566(3) 0.0329(10) Uani 1 1 d .
C24 C 0.85841(14) 0.7000(5) 0.2422(3) 0.0282(9) Uani 1 1 d .
C25 C 0.88078(12) 0.7041(5) 0.6984(3) 0.0214(8) Uani 1 1 d .
C26 C 0.86881(14) 0.6708(5) 0.7889(3) 0.0279(10) Uani 1 1 d .
H26 H 0.8592 0.5732 0.8037 0.033 Uiso 1 1 calc R
C27 C 0.87078(13) 0.7783(5) 0.8581(3) 0.0310(10) Uani 1 1 d .
H27 H 0.8622 0.7541 0.9195 0.037 Uiso 1 1 calc R
C28 C 0.88518(15) 0.9208(5) 0.8377(4) 0.0331(11) Uani 1 1 d .
H28 H 0.8866 0.9944 0.8849 0.040 Uiso 1 1 calc R
C29 C 0.89746(15) 0.9549(5) 0.7481(3) 0.0309(10) Uani 1 1 d .
H29 H 0.9076 1.0520 0.7335 0.037 Uiso 1 1 calc R
C30 C 0.89504(13) 0.8473(4) 0.6797(3) 0.0251(9) Uani 1 1 d .
H30 H 0.9034 0.8722 0.6182 0.030 Uiso 1 1 calc R
C31 C 0.82650(13) 0.4710(5) 0.6513(3) 0.0270(9) Uani 1 1 d .
C32 C 0.78977(13) 0.5590(5) 0.6653(3) 0.0351(11) Uani 1 1 d .
H32 H 0.7904 0.6617 0.6496 0.042 Uiso 1 1 calc R
C33 C 0.75288(15) 0.4977(6) 0.7016(4) 0.0478(14) Uani 1 1 d .
H33 H 0.7281 0.5582 0.7098 0.057 Uiso 1 1 calc R
C34 C 0.75145(17) 0.3488(6) 0.7263(4) 0.0553(16) Uani 1 1 d .
H34 H 0.7261 0.3076 0.7529 0.066 Uiso 1 1 calc R
C35 C 0.78717(16) 0.2613(6) 0.7119(4) 0.0485(13) Uani 1 1 d .
H35 H 0.7865 0.1588 0.7283 0.058 Uiso 1 1 calc R
C36 C 0.82414(14) 0.3219(5) 0.6737(4) 0.0356(11) Uani 1 1 d .
H36 H 0.8483 0.2596 0.6627 0.043 Uiso 1 1 calc R
C37 C 0.91685(12) 0.4241(5) 0.6341(3) 0.0239(9) Uani 1 1 d .
C38 C 0.94684(13) 0.4399(5) 0.7051(3) 0.0293(10) Uani 1 1 d .
H38 H 0.9450 0.5232 0.7455 0.035 Uiso 1 1 calc R
C39 C 0.97935(14) 0.3361(5) 0.7178(4) 0.0388(12) Uani 1 1 d .
H39 H 0.9995 0.3473 0.7668 0.047 Uiso 1 1 calc R
C40 C 0.98213(14) 0.2159(5) 0.6581(4) 0.0416(12) Uani 1 1 d .
H40 H 1.0045 0.1447 0.6660 0.050 Uiso 1 1 calc R
C41 C 0.95297(14) 0.1987(5) 0.5879(3) 0.0340(10) Uani 1 1 d .
H41 H 0.9550 0.1151 0.5477 0.041 Uiso 1 1 calc R
C42 C 0.92055(13) 0.3025(5) 0.5752(3) 0.0263(9) Uani 1 1 d .
H42 H 0.9007 0.2905 0.5257 0.032 Uiso 1 1 calc R
H1 H 0.8956(12) 0.804(2) 0.479(3) 0.045(13) Uiso 1 1 d D

loop_
_atom_site_aniso_label
_atom_site_aniso_U_11
_atom_site_aniso_U_22
_atom_site_aniso_U_33
_atom_site_aniso_U_23
_atom_site_aniso_U_13
_atom_site_aniso_U_12
Ru1 0.01907(14) 0.02349(14) 0.01582(14) -0.00230(15) -0.00239(16) 0.00412(10)
P1 0.0175(5) 0.0250(5) 0.0180(6) 0.0010(4) -0.0006(4) 0.0005(4)
F1 0.072(2) 0.0532(17) 0.0328(19) -0.0114(14) -0.0252(16) -0.0035(14)
F2 0.0445(16) 0.0332(14) 0.0413(17) -0.0046(12) 0.0007(13) -0.0084(11)
F3 0.0536(17) 0.067(2) 0.0243(17) 0.0115(14) -0.0037(15) -0.0166(15)
F4 0.066(2) 0.087(2) 0.0207(15) 0.0060(16) -0.0139(15) -0.0430(17)
F5 0.0380(15) 0.0499(16) 0.0301(16) 0.0057(13) -0.0003(12) -0.0131(12)
N1 0.0196(15) 0.0310(16) 0.015(2) -0.0085(14) -0.0003(14) 0.0035(12)
N2 0.0166(16) 0.0249(16) 0.0207(19) 0.0001(14) 0.0043(14) 0.0017(12)
N3 0.0197(16) 0.0248(17) 0.034(2) -0.0043(15) 0.0015(15) 0.0054(12)
N4 0.0239(15) 0.0261(15) 0.045(2) -0.007(2) -0.010(2) 0.0005(11)
C1 0.0226(18) 0.0239(18) 0.010(2) 0.0056(14) 0.0003(14) 0.0032(13)
C2 0.0189(17) 0.0327(18) 0.024(2) -0.005(2) 0.001(2) 0.0027(13)
C3 0.018(2) 0.034(2) 0.029(2) 0.0032(19) 0.0010(18) 0.0052(15)
C4 0.029(2) 0.046(3) 0.035(3) -0.018(2) -0.008(2) 0.009(2)
C5 0.042(3) 0.036(3) 0.075(5) -0.013(3) -0.014(3) -0.006(2)
C6 0.025(2) 0.061(3) 0.038(3) -0.016(2) -0.008(2) 0.007(2)
C7 0.025(2) 0.037(2) 0.045(3) -0.006(2) 0.007(2) 0.0041(17)
C8 0.024(2) 0.032(3) 0.032(3) 0.0031(19) 0.000(2) -0.0027(17)
C9 0.044(3) 0.038(2) 0.022(3) -0.005(2) -0.004(2) 0.001(2)
C10 0.0220(17) 0.0246(17) 0.021(2) -0.0033(18) -0.0025(18) 0.0027(13)
C11 0.019(2) 0.043(3) 0.053(3) -0.003(2) 0.003(2) 0.0098(17)
C12 0.019(2) 0.053(3) 0.051(4) 0.005(2) -0.002(2) 0.0020(18)
C13 0.031(2) 0.031(2) 0.047(3) -0.011(2) -0.011(2) -0.0016(18)
C14 0.040(3) 0.030(2) 0.065(4) 0.003(2) -0.003(3) 0.0033(19)
C15 0.035(3) 0.063(4) 0.113(6) -0.022(4) 0.004(3) 0.025(3)
C16 0.028(2) 0.077(4) 0.099(7) 0.015(4) -0.003(3) -0.010(2)
C17 0.061(3) 0.023(2) 0.065(4) 0.005(2) -0.029(3) -0.0016(18)
C18 0.046(3) 0.032(3) 0.061(4) 0.000(2) -0.022(3) -0.002(2)
C19 0.033(2) 0.034(2) 0.015(2) 0.0046(17) -0.0032(18) 0.0136(17)
C20 0.031(2) 0.033(2) 0.019(2) -0.0103(19) -0.0059(19) 0.0065(17)
C21 0.032(2) 0.027(2) 0.026(2) -0.0034(19) -0.0030(19) 0.0016(17)
C22 0.038(3) 0.037(3) 0.022(3) 0.005(2) 0.000(2) -0.0049(19)
C23 0.033(2) 0.049(3) 0.016(2) 0.003(2) -0.005(2) -0.0113(19)
C24 0.025(2) 0.036(2) 0.023(2) 0.0015(19) 0.0024(19) -0.0029(18)
C25 0.020(2) 0.029(2) 0.016(2) 0.0020(17) -0.0006(16) 0.0042(15)
C26 0.030(2) 0.038(2) 0.016(2) -0.0003(18) 0.0044(18) 0.0017(17)
C27 0.031(2) 0.051(3) 0.011(2) 0.0012(19) 0.0042(18) 0.0046(19)
C28 0.031(2) 0.040(3) 0.028(3) -0.007(2) -0.008(2) 0.0092(19)
C29 0.036(3) 0.027(2) 0.030(3) -0.0031(19) -0.007(2) 0.0053(18)
C30 0.022(2) 0.031(2) 0.023(2) 0.0008(17) 0.0009(19) 0.0067(16)
C31 0.023(2) 0.041(2) 0.017(2) 0.0036(18) -0.0018(17) -0.0041(17)
C32 0.025(2) 0.050(3) 0.030(3) 0.002(2) 0.003(2) 0.0008(18)
C33 0.028(3) 0.067(3) 0.048(4) -0.002(3) 0.007(3) -0.002(2)
C34 0.037(3) 0.081(4) 0.047(4) -0.001(3) 0.009(3) -0.027(3)
C35 0.045(3) 0.053(3) 0.048(3) 0.011(3) 0.003(3) -0.022(2)
C36 0.036(3) 0.038(2) 0.033(3) 0.002(2) 0.004(2) -0.0060(18)
C37 0.022(2) 0.033(2) 0.017(2) 0.0073(18) 0.0011(17) 0.0006(16)
C38 0.028(2) 0.038(2) 0.022(2) -0.0003(19) -0.0036(19) 0.0027(17)
C39 0.027(2) 0.049(3) 0.040(3) 0.003(2) -0.009(2) 0.0052(19)
C40 0.027(2) 0.041(3) 0.057(4) 0.015(3) 0.003(2) 0.0123(19)
C41 0.039(3) 0.030(2) 0.033(3) 0.004(2) 0.005(2) 0.0051(18)
C42 0.028(2) 0.031(2) 0.020(2) 0.0038(19) 0.0044(18) -0.0005(17)

loop_
_atom_type_symbol
_atom_type_description
_atom_type_scat_dispersion_real
_atom_type_scat_dispersion_imag
_atom_type_scat_source
C C 0.0033 0.0016 'International Tables Vol C Tables 4.2.6.8 and 6.1.1.4'
H H 0.0000 0.0000 'International Tables Vol C Tables 4.2.6.8 and 6.1.1.4'
F F 0.0171 0.0103 'International Tables Vol C Tables 4.2.6.8 and 6.1.1.4'
N N 0.0061 0.0033 'International Tables Vol C Tables 4.2.6.8 and 6.1.1.4'
P P 0.1023 0.0942 'International Tables Vol C Tables 4.2.6.8 and 6.1.1.4'
Ru Ru -1.2594 0.8363 'International Tables Vol C Tables 4.2.6.8 and 6.1.1.4'

loop_
_geom_angle_atom_site_label_1
_geom_angle_atom_site_label_2
_geom_angle_atom_site_label_3
_geom_angle
C10 Ru1 C1 173.39(15)
C10 Ru1 C19 89.91(16)
C1 Ru1 C19 88.43(14)
C10 Ru1 P1 91.00(13)
C1 Ru1 P1 91.51(10)
C19 Ru1 P1 172.21(12)
C10 Ru1 H1 94.5(15)
C1 Ru1 H1 91.4(15)
C19 Ru1 H1 77.6(17)
P1 Ru1 H1 94.6(17)
C37 P1 C31 100.24(19)
C37 P1 C25 102.72(19)
C31 P1 C25 96.31(19)
C37 P1 Ru1 115.51(14)
C31 P1 Ru1 120.00(14)
C25 P1 Ru1 118.56(14)
C1 N1 C2 111.9(3)
C1 N1 C4 123.5(3)
C2 N1 C4 124.5(3)
C1 N2 C3 112.1(3)
C1 N2 C8 123.3(3)
C3 N2 C8 124.6(3)
C10 N3 C11 112.1(3)
C10 N3 C13 123.7(3)
C11 N3 C13 124.1(3)
C10 N4 C12 112.1(3)
C10 N4 C17 123.8(3)
C12 N4 C17 124.0(3)
N1 C1 N2 102.6(3)
N1 C1 Ru1 133.9(3)
N2 C1 Ru1 123.0(2)
C3 C2 N1 107.3(3)
C3 C2 C6 129.3(4)
N1 C2 C6 123.3(4)
C2 C3 N2 106.0(3)
C2 C3 C7 131.0(4)
N2 C3 C7 122.9(4)
N1 C4 C5 113.4(4)
N1 C4 H4A 108.9
C5 C4 H4A 108.9
N1 C4 H4B 108.9
C5 C4 H4B 108.9
H4A C4 H4B 107.7
C4 C5 H5A 109.5
C4 C5 H5B 109.5
H5A C5 H5B 109.5
C4 C5 H5C 109.5
H5A C5 H5C 109.5
H5B C5 H5C 109.5
C2 C6 H6A 109.5
C2 C6 H6B 109.5
H6A C6 H6B 109.5
C2 C6 H6C 109.5
H6A C6 H6C 109.5
H6B C6 H6C 109.5
C3 C7 H7A 109.5
C3 C7 H7B 109.5
H7A C7 H7B 109.5
C3 C7 H7C 109.5
H7A C7 H7C 109.5
H7B C7 H7C 109.5
N2 C8 C9 113.1(4)
N2 C8 H8A 109.0
C9 C8 H8A 109.0
N2 C8 H8B 109.0
C9 C8 H8B 109.0
H8A C8 H8B 107.8
C8 C9 H9A 109.5
C8 C9 H9B 109.5
H9A C9 H9B 109.5
C8 C9 H9C 109.5
H9A C9 H9C 109.5
H9B C9 H9C 109.5
N3 C10 N4 103.2(3)
N3 C10 Ru1 129.1(2)
N4 C10 Ru1 127.6(3)
C12 C11 N3 106.7(3)
C12 C11 C15 129.9(4)
N3 C11 C15 123.4(4)
C11 C12 N4 105.9(3)
C11 C12 C16 130.5(4)
N4 C12 C16 123.5(4)
N3 C13 C14 113.1(4)
N3 C13 H13A 109.0
C14 C13 H13A 109.0
N3 C13 H13B 109.0
C14 C13 H13B 109.0
H13A C13 H13B 107.8
C13 C14 H14A 109.5
C13 C14 H14B 109.5
H14A C14 H14B 109.5
C13 C14 H14C 109.5
H14A C14 H14C 109.5
H14B C14 H14C 109.5
C11 C15 H15A 109.5
C11 C15 H15B 109.5
H15A C15 H15B 109.5
C11 C15 H15C 109.5
H15A C15 H15C 109.5
H15B C15 H15C 109.5
C12 C16 H16A 109.5
C12 C16 H16B 109.5
H16A C16 H16B 109.5
C12 C16 H16C 109.5
H16A C16 H16C 109.5
H16B C16 H16C 109.5
N4 C17 C18 114.0(4)
N4 C17 H17A 108.7
C18 C17 H17A 108.7
N4 C17 H17B 108.7
C18 C17 H17B 108.7
H17A C17 H17B 107.6
C17 C18 H18A 109.5
C17 C18 H18B 109.5
H18A C18 H18B 109.5
C17 C18 H18C 109.5
H18A C18 H18C 109.5
H18B C18 H18C 109.5
C20 C19 C24 112.3(4)
C20 C19 Ru1 122.8(3)
C24 C19 Ru1 124.8(3)
F1 C20 C19 120.3(4)
F1 C20 C21 114.8(4)
C19 C20 C21 124.9(4)
F2 C21 C22 118.9(4)
F2 C21 C20 121.2(4)
C22 C21 C20 119.8(4)
F3 C22 C21 120.7(4)
F3 C22 C23 120.3(4)
C21 C22 C23 119.0(4)
F4 C23 C24 121.7(4)
F4 C23 C22 119.6(4)
C24 C23 C22 118.7(4)
F5 C24 C23 115.8(4)
F5 C24 C19 119.0(4)
C23 C24 C19 125.2(4)
C30 C25 C26 117.9(4)
C30 C25 P1 120.9(3)
C26 C25 P1 121.1(3)
C25 C26 C27 120.9(4)
C25 C26 H26 119.6
C27 C26 H26 119.6
C28 C27 C26 120.2(4)
C28 C27 H27 119.9
C26 C27 H27 119.9
C29 C28 C27 119.4(4)
C29 C28 H28 120.3
C27 C28 H28 120.3
C30 C29 C28 119.9(4)
C30 C29 H29 120.1
C28 C29 H29 120.1
C29 C30 C25 121.7(4)
C29 C30 H30 119.1
C25 C30 H30 119.1
C36 C31 C32 118.1(4)
C36 C31 P1 124.4(3)
C32 C31 P1 117.5(3)
C33 C32 C31 120.5(4)
C33 C32 H32 119.8
C31 C32 H32 119.8
C32 C33 C34 120.8(5)
C32 C33 H33 119.6
C34 C33 H33 119.6
C35 C34 C33 119.1(5)
C35 C34 H34 120.4
C33 C34 H34 120.4
C34 C35 C36 120.3(5)
C34 C35 H35 119.9
C36 C35 H35 119.9
C31 C36 C35 121.2(5)
C31 C36 H36 119.4
C35 C36 H36 119.4
C42 C37 C38 118.4(4)
C42 C37 P1 116.5(3)
C38 C37 P1 124.8(3)
C39 C38 C37 121.0(4)
C39 C38 H38 119.5
C37 C38 H38 119.5
C40 C39 C38 119.2(5)
C40 C39 H39 120.4
C38 C39 H39 120.4
C41 C40 C39 120.5(4)
C41 C40 H40 119.7
C39 C40 H40 119.7
C40 C41 C42 120.3(4)
C40 C41 H41 119.9
C42 C41 H41 119.9
C41 C42 C37 120.5(4)
C41 C42 H42 119.7
C37 C42 H42 119.7

loop_
_geom_bond_atom_site_label_1
_geom_bond_atom_site_label_2
_geom_bond_distance
Ru1 C10 2.088(3)
Ru1 C1 2.090(3)
Ru1 C19 2.136(4)
Ru1 P1 2.2783(11)
Ru1 H1 1.596(5)
P1 C37 1.854(4)
P1 C31 1.857(4)
P1 C25 1.864(4)
F1 C20 1.371(5)
F2 C21 1.357(5)
F3 C22 1.341(5)
F4 C23 1.343(5)
F5 C24 1.361(5)
N1 C1 1.368(4)
N1 C2 1.397(4)
N1 C4 1.453(5)
N2 C1 1.370(4)
N2 C3 1.409(5)
N2 C8 1.455(5)
N3 C10 1.358(4)
N3 C11 1.398(5)
N3 C13 1.449(5)
N4 C10 1.363(4)
N4 C12 1.405(5)
N4 C17 1.458(5)
C2 C3 1.333(6)
C2 C6 1.498(5)
C3 C7 1.487(5)
C4 C5 1.521(7)
C4 H4A 0.9900
C4 H4B 0.9900
C5 H5A 0.9800
C5 H5B 0.9800
C5 H5C 0.9800
C6 H6A 0.9800
C6 H6B 0.9800
C6 H6C 0.9800
C7 H7A 0.9800
C7 H7B 0.9800
C7 H7C 0.9800
C8 C9 1.496(7)
C8 H8A 0.9900
C8 H8B 0.9900
C9 H9A 0.9800
C9 H9B 0.9800
C9 H9C 0.9800
C11 C12 1.346(6)
C11 C15 1.488(6)
C12 C16 1.489(6)
C13 C14 1.505(7)
C13 H13A 0.9900
C13 H13B 0.9900
C14 H14A 0.9800
C14 H14B 0.9800
C14 H14C 0.9800
C15 H15A 0.9800
C15 H15B 0.9800
C15 H15C 0.9800
C16 H16A 0.9800
C16 H16B 0.9800
C16 H16C 0.9800
C17 C18 1.521(7)
C17 H17A 0.9900
C17 H17B 0.9900
C18 H18A 0.9800
C18 H18B 0.9800
C18 H18C 0.9800
C19 C20 1.370(6)
C19 C24 1.393(6)
C20 C21 1.377(6)
C21 C22 1.354(6)
C22 C23 1.378(6)
C23 C24 1.369(6)
C25 C30 1.386(5)
C25 C26 1.390(6)
C26 C27 1.390(6)
C26 H26 0.9500
C27 C28 1.387(7)
C27 H27 0.9500
C28 C29 1.383(7)
C28 H28 0.9500
C29 C30 1.383(6)
C29 H29 0.9500
C30 H30 0.9500
C31 C36 1.378(6)
C31 C32 1.402(6)
C32 C33 1.374(6)
C32 H32 0.9500
C33 C34 1.384(7)
C33 H33 0.9500
C34 C35 1.375(7)
C34 H34 0.9500
C35 C36 1.385(6)
C35 H35 0.9500
C36 H36 0.9500
C37 C42 1.388(6)
C37 C38 1.391(6)
C38 C39 1.386(6)
C38 H38 0.9500
C39 C40 1.383(7)
C39 H39 0.9500
C40 C41 1.368(7)
C40 H40 0.9500
C41 C42 1.384(6)
C41 H41 0.9500
C42 H42 0.9500

loop_
_geom_torsion_atom_site_label_1
_geom_torsion_atom_site_label_2
_geom_torsion_atom_site_label_3
_geom_torsion_atom_site_label_4
_geom_torsion
C10 Ru1 P1 C37 158.97(18)
C1 Ru1 P1 C37 -14.92(18)
C19 Ru1 P1 C37 -104.4(8)
C10 Ru1 P1 C31 38.79(19)
C1 Ru1 P1 C31 -135.10(19)
C19 Ru1 P1 C31 135.4(8)
C10 Ru1 P1 C25 -78.51(17)
C1 Ru1 P1 C25 107.60(17)
C19 Ru1 P1 C25 18.1(9)
C2 N1 C1 N2 -3.3(4)
C4 N1 C1 N2 178.7(4)
C2 N1 C1 Ru1 168.8(3)
C4 N1 C1 Ru1 -9.2(6)
C3 N2 C1 N1 2.9(4)
C8 N2 C1 N1 -177.8(3)
C3 N2 C1 Ru1 -170.3(3)
C8 N2 C1 Ru1 9.0(5)
C10 Ru1 C1 N1 -175.3(12)
C19 Ru1 C1 N1 109.2(4)
P1 Ru1 C1 N1 -63.0(3)
C10 Ru1 C1 N2 -4.5(15)
C19 Ru1 C1 N2 -80.0(3)
P1 Ru1 C1 N2 107.8(3)
C1 N1 C2 C3 2.6(5)
C4 N1 C2 C3 -179.5(4)
C1 N1 C2 C6 -174.2(4)
C4 N1 C2 C6 3.7(7)
N1 C2 C3 N2 -0.7(5)
C6 C2 C3 N2 175.9(5)
N1 C2 C3 C7 -177.4(4)
C6 C2 C3 C7 -0.8(9)
C1 N2 C3 C2 -1.5(5)
C8 N2 C3 C2 179.3(4)
C1 N2 C3 C7 175.6(4)
C8 N2 C3 C7 -3.7(6)
C1 N1 C4 C5 -112.3(4)
C2 N1 C4 C5 70.0(6)
C1 N2 C8 C9 105.8(4)
C3 N2 C8 C9 -75.0(5)
C11 N3 C10 N4 1.0(5)
C13 N3 C10 N4 -176.5(4)
C11 N3 C10 Ru1 -175.1(4)
C13 N3 C10 Ru1 7.3(7)
C12 N4 C10 N3 -1.7(6)
C17 N4 C10 N3 -177.8(5)
C12 N4 C10 Ru1 174.6(4)
C17 N4 C10 Ru1 -1.6(8)
C1 Ru1 C10 N3 -153.0(11)
C19 Ru1 C10 N3 -77.5(4)
P1 Ru1 C10 N3 94.7(4)
C1 Ru1 C10 N4 31.8(16)
C19 Ru1 C10 N4 107.2(5)
P1 Ru1 C10 N4 -80.6(5)
C10 N3 C11 C12 0.0(6)
C13 N3 C11 C12 177.5(4)
C10 N3 C11 C15 179.3(5)
C13 N3 C11 C15 -3.1(8)
N3 C11 C12 N4 -1.0(6)
C15 C11 C12 N4 179.7(6)
N3 C11 C12 C16 177.6(6)
C15 C11 C12 C16 -1.6(11)
C10 N4 C12 C11 1.7(7)
C17 N4 C12 C11 177.9(5)
C10 N4 C12 C16 -177.0(5)
C17 N4 C12 C16 -0.8(9)
C10 N3 C13 C14 100.4(5)
C11 N3 C13 C14 -76.9(6)
C10 N4 C17 C18 -117.2(6)
C12 N4 C17 C18 67.0(8)
C10 Ru1 C19 C20 113.4(4)
C1 Ru1 C19 C20 -73.0(4)
P1 Ru1 C19 C20 16.8(11)
C10 Ru1 C19 C24 -67.3(4)
C1 Ru1 C19 C24 106.3(4)
P1 Ru1 C19 C24 -164.0(6)
C24 C19 C20 F1 178.3(4)
Ru1 C19 C20 F1 -2.4(6)
C24 C19 C20 C21 -0.1(6)
Ru1 C19 C20 C21 179.3(3)
F1 C20 C21 F2 3.0(6)
C19 C20 C21 F2 -178.6(4)
F1 C20 C21 C22 -177.8(4)
C19 C20 C21 C22 0.6(7)
F2 C21 C22 F3 -0.2(7)
C20 C21 C22 F3 -179.4(4)
F2 C21 C22 C23 178.6(4)
C20 C21 C22 C23 -0.6(7)
F3 C22 C23 F4 -0.9(7)
C21 C22 C23 F4 -179.8(4)
F3 C22 C23 C24 178.9(4)
C21 C22 C23 C24 0.0(7)
F4 C23 C24 F5 0.8(7)
C22 C23 C24 F5 -179.0(4)
F4 C23 C24 C19 -179.7(4)
C22 C23 C24 C19 0.5(8)
C20 C19 C24 F5 179.1(4)
Ru1 C19 C24 F5 -0.3(6)
C20 C19 C24 C23 -0.5(7)
Ru1 C19 C24 C23 -179.8(4)
C37 P1 C25 C30 113.8(3)
C31 P1 C25 C30 -144.2(3)
Ru1 P1 C25 C30 -14.9(4)
C37 P1 C25 C26 -69.4(4)
C31 P1 C25 C26 32.6(4)
Ru1 P1 C25 C26 161.9(3)
C30 C25 C26 C27 0.5(6)
P1 C25 C26 C27 -176.4(3)
C25 C26 C27 C28 -0.6(6)
C26 C27 C28 C29 0.1(7)
C27 C28 C29 C30 0.4(7)
C28 C29 C30 C25 -0.5(7)
C26 C25 C30 C29 0.0(6)
P1 C25 C30 C29 176.9(3)
C37 P1 C31 C36 -17.2(4)
C25 P1 C31 C36 -121.4(4)
Ru1 P1 C31 C36 110.3(4)
C37 P1 C31 C32 162.7(4)
C25 P1 C31 C32 58.5(4)
Ru1 P1 C31 C32 -69.8(4)
C36 C31 C32 C33 1.0(7)
P1 C31 C32 C33 -178.9(4)
C31 C32 C33 C34 1.0(8)
C32 C33 C34 C35 -1.6(9)
C33 C34 C35 C36 0.4(9)
C32 C31 C36 C35 -2.2(7)
P1 C31 C36 C35 177.6(4)
C34 C35 C36 C31 1.6(8)
C31 P1 C37 C42 80.9(4)
C25 P1 C37 C42 179.8(3)
Ru1 P1 C37 C42 -49.6(4)
C31 P1 C37 C38 -105.6(4)
C25 P1 C37 C38 -6.7(4)
Ru1 P1 C37 C38 123.9(3)
C42 C37 C38 C39 -0.9(7)
P1 C37 C38 C39 -174.2(3)
C37 C38 C39 C40 0.7(7)
C38 C39 C40 C41 -0.6(7)
C39 C40 C41 C42 0.7(7)
C40 C41 C42 C37 -0.9(7)
C38 C37 C42 C41 1.0(6)
P1 C37 C42 C41 174.8(3)
